data_4313000
loop_
_publ_author_name
'Laura B. Picraux'
'Brandon T. Weldon'
'James K. McCusker'

_publ_section_title
;
 Intramolecular Excimer Formation in a Naphthalene-Appended Dinuclear
 Iron-Oxo Complex
;
_journal_name_full 'Inorganic Chemistry'
_journal_page_first 273
_journal_page_last 282
_journal_paper_doi 10.1021/ic026054m
_journal_volume 42
_journal_year 2003
_chemical_formula_moiety C43H61ClN6O10Zn2
_chemical_formula_sum 'C43 H61 Cl N6 O10 Zn2'
_chemical_formula_weight 988.17
_chemical_name_common '[Zn2(OH)(O2CCH2C10H7)2(TACN-Me3)2](ClO4)'
_chemical_name_systematic
; 
bis-trimethyltriazocyclononane-bis-m-napthylacetato-m-hydroxo-dizinc 
perchlorate 
;
_space_group_IT_number 14
_symmetry_cell_setting monoclinic
_symmetry_space_group_name_Hall '-P 2ybc'
_symmetry_space_group_name_H-M 'P 1 21/c 1'
_atom_sites_solution_hydrogens geom
_atom_sites_solution_primary direct
_atom_sites_solution_secondary difmap
_audit_creation_method SHELXL-97
_cell_angle_alpha 90.00
_cell_angle_beta 101.553(3)
_cell_angle_gamma 90.00
_cell_formula_units_Z 4
_cell_length_a 18.361(3)
_cell_length_b 13.290(2)
_cell_length_c 19.450(3)
_cell_measurement_temperature 446(2)
_cell_volume 4650.0(13)
_computing_cell_refinement 'Bruker SMART'
_computing_data_collection 'Bruker SMART'
_computing_data_reduction 'Bruker SHELXTL'
_computing_molecular_graphics 'Bruker SHELXTL'
_computing_publication_material 'Bruker SHELXTL'
_computing_structure_refinement 'SHELXL-97 (Sheldrick, 1997)'
_computing_structure_solution 'SHELXS-97 (Sheldrick, 1990)'
_diffrn_ambient_temperature 173(2)
_diffrn_measured_fraction_theta_full 0.998
_diffrn_measured_fraction_theta_max 0.998
_diffrn_measurement_device_type CCD
_diffrn_measurement_method 'phi and omega scans'
_diffrn_radiation_monochromator graphite
_diffrn_radiation_source 'fine-focus sealed tube'
_diffrn_radiation_type MoK\a
_diffrn_radiation_wavelength 0.71073
_diffrn_reflns_av_R_equivalents 0.0276
_diffrn_reflns_av_sigmaI/netI 0.0220
_diffrn_reflns_limit_h_max 20
_diffrn_reflns_limit_h_min -20
_diffrn_reflns_limit_k_max 14
_diffrn_reflns_limit_k_min -14
_diffrn_reflns_limit_l_max 21
_diffrn_reflns_limit_l_min -21
_diffrn_reflns_number 30132
_diffrn_reflns_theta_full 23.28
_diffrn_reflns_theta_max 23.28
_diffrn_reflns_theta_min 1.87
_exptl_absorpt_coefficient_mu 1.150
_exptl_absorpt_correction_type sadabs
_exptl_crystal_colour colorless
_exptl_crystal_density_diffrn 1.412
_exptl_crystal_density_method 'not measured'
_exptl_crystal_description prism
_exptl_crystal_F_000 2072
_exptl_crystal_size_max 0.4
_exptl_crystal_size_mid 0.4
_exptl_crystal_size_min 0.2
_refine_diff_density_max 0.528
_refine_diff_density_min -0.331
_refine_diff_density_rms 0.056
_refine_ls_extinction_method none
_refine_ls_goodness_of_fit_ref 0.816
_refine_ls_hydrogen_treatment mixed
_refine_ls_matrix_type full
_refine_ls_number_parameters 559
_refine_ls_number_reflns 6692
_refine_ls_number_restraints 0
_refine_ls_restrained_S_all 0.816
_refine_ls_R_factor_all 0.0350
_refine_ls_R_factor_gt 0.0280
_refine_ls_shift/su_max 0.001
_refine_ls_shift/su_mean 0.000
_refine_ls_structure_factor_coef Fsqd
_refine_ls_weighting_details 'calc w=1/[\s2(Fo2)+(0.1000P)2+0.0000P] where P=(Fo2+2Fc2)/3'
_refine_ls_weighting_scheme calc
_refine_ls_wR_factor_gt 0.0916
_refine_ls_wR_factor_ref 0.0990
_reflns_number_gt 5739
_reflns_number_total 6692
_reflns_threshold_expression >2sigma(I)
_cod_data_source_file ic026054m_s2_2.cif
_cod_data_source_block zn01
_cod_depositor_comments
;
The following automatic conversions were performed:

'_symmetry_cell_setting' value 'Monoclinic' changed to 'monoclinic'
according to the built-in table from CIF Core dictionary named
'cif_core.dic' version 2.4.1 from 2010-06-29.

Automatic conversion script
Id: cif_fix_values 1646 2011-03-28 12:23:43Z adriana 
;
_cod_original_cell_volume 4649.9(13)
_cod_database_code 4313000

loop_
_symmetry_equiv_pos_as_xyz
'x, y, z'
'-x, y+1/2, -z+1/2'
'-x, -y, -z'
'x, -y-1/2, z-1/2'

loop_
_atom_site_label
_atom_site_type_symbol
_atom_site_fract_x
_atom_site_fract_y
_atom_site_fract_z
_atom_site_U_iso_or_equiv
_atom_site_adp_type
_atom_site_occupancy
_atom_site_symmetry_multiplicity
_atom_site_calc_flag
_atom_site_refinement_flags
_atom_site_disorder_assembly
_atom_site_disorder_group
Zn1 Zn 0.199673(15) 0.97978(2) 0.329725(14) 0.02589(11) Uani 1 1 d . . .
O1 O 0.17347(9) 1.00088(12) 0.22583(8) 0.0285(4) Uani 1 1 d . . .
N1 N 0.16940(12) 0.81511(15) 0.33168(10) 0.0327(5) Uani 1 1 d . . .
C1 C 0.35530(14) 0.95871(19) 0.29157(13) 0.0305(6) Uani 1 1 d . . .
Cl1 Cl 0.05427(4) 0.76157(5) 0.06181(3) 0.03738(18) Uani 1 1 d . . .
Zn2 Zn 0.245239(15) 1.08708(2) 0.187201(13) 0.02483(11) Uani 1 1 d . . .
O2 O 0.31123(10) 0.93897(14) 0.33090(9) 0.0368(4) Uani 1 1 d . . .
N2 N 0.08400(12) 0.99047(16) 0.35053(11) 0.0368(5) Uani 1 1 d . . .
C2 C 0.43062(16) 0.9057(2) 0.30551(16) 0.0450(7) Uani 1 1 d . . .
H2A H 0.4326 0.8612 0.2664 0.054 Uiso 1 1 calc R . .
H2B H 0.4692 0.9559 0.3070 0.054 Uiso 1 1 calc R . .
O3 O 0.34465(9) 1.01854(13) 0.24036(9) 0.0347(4) Uani 1 1 d . . .
N3 N 0.22090(11) 0.95168(15) 0.44612(10) 0.0294(5) Uani 1 1 d . . .
C3 C 0.44780(14) 0.8447(2) 0.37266(14) 0.0378(6) Uani 1 1 d . . .
O4 O 0.22150(10) 1.13097(12) 0.35628(9) 0.0362(4) Uani 1 1 d . . .
N4 N 0.15751(11) 1.16016(15) 0.10638(10) 0.0294(5) Uani 1 1 d . . .
C4 C 0.49448(15) 0.8778(2) 0.43268(16) 0.0435(7) Uani 1 1 d . . .
H4A H 0.5192 0.9387 0.4315 0.052 Uiso 1 1 calc R . .
O5 O 0.24534(10) 1.20189(12) 0.25880(8) 0.0332(4) Uani 1 1 d . . .
N5 N 0.31455(11) 1.19507(16) 0.13411(10) 0.0321(5) Uani 1 1 d . . .
C5 C 0.50641(14) 0.8222(2) 0.49665(14) 0.0370(6) Uani 1 1 d . . .
N6 N 0.25722(12) 0.99850(15) 0.09140(11) 0.0325(5) Uani 1 1 d . . .
C6 C 0.55305(16) 0.8565(2) 0.55881(16) 0.0482(8) Uani 1 1 d . . .
H6A H 0.5790 0.9165 0.5584 0.058 Uiso 1 1 calc R . .
O6 O 0.06240(13) 0.83625(18) 0.11702(11) 0.0623(6) Uani 1 1 d . . .
C7 C 0.56061(18) 0.8028(3) 0.61946(17) 0.0548(8) Uani 1 1 d . . .
H7A H 0.5919 0.8262 0.6599 0.066 Uiso 1 1 calc R . .
O7 O 0.09869(12) 0.67616(16) 0.08678(11) 0.0594(6) Uani 1 1 d . . .
C8 C 0.52222(17) 0.7140(2) 0.62135(16) 0.0512(8) Uani 1 1 d . . .
H8A H 0.5271 0.6797 0.6637 0.061 Uiso 1 1 calc R . .
O8 O -0.02196(12) 0.73427(17) 0.04182(12) 0.0595(6) Uani 1 1 d . . .
C9 C 0.47766(17) 0.6753(2) 0.56348(16) 0.0521(8) Uani 1 1 d . . .
H9A H 0.4534 0.6144 0.5661 0.063 Uiso 1 1 calc R . .
O9 O 0.07872(12) 0.80518(16) 0.00310(11) 0.0555(6) Uani 1 1 d . . .
C10 C 0.46799(15) 0.7294(2) 0.49719(15) 0.0414(7) Uani 1 1 d . . .
O10 O -0.08293(15) 0.9105(2) 0.12942(15) 0.0828(8) Uani 1 1 d . . .
C11 C 0.42275(17) 0.6939(2) 0.43567(16) 0.0508(8) Uani 1 1 d . . .
H11A H 0.3993 0.6318 0.4354 0.061 Uiso 1 1 calc R . .
C12 C 0.41290(17) 0.7505(2) 0.37571(16) 0.0469(7) Uani 1 1 d . . .
H12A H 0.3820 0.7259 0.3354 0.056 Uiso 1 1 calc R . .
C13 C 0.23427(14) 1.20422(18) 0.32014(12) 0.0290(6) Uani 1 1 d . . .
C14 C 0.23871(17) 1.30729(19) 0.35613(13) 0.0393(7) Uani 1 1 d . . .
H14A H 0.1930 1.3188 0.3727 0.047 Uiso 1 1 calc R . .
H14B H 0.2791 1.3063 0.3968 0.047 Uiso 1 1 calc R . .
C15 C 0.25078(16) 1.39378(19) 0.30933(13) 0.0359(7) Uani 1 1 d . . .
C16 C 0.31930(16) 1.43316(19) 0.31142(14) 0.0374(6) Uani 1 1 d . . .
H16A H 0.3587 1.4115 0.3461 0.045 Uiso 1 1 calc R . .
C17 C 0.33289(15) 1.50659(19) 0.26221(14) 0.0357(6) Uani 1 1 d . . .
C18 C 0.40540(16) 1.5436(2) 0.26115(16) 0.0465(7) Uani 1 1 d . . .
H18A H 0.4458 1.5211 0.2943 0.056 Uiso 1 1 calc R . .
C19 C 0.41586(17) 1.6115(2) 0.21203(16) 0.0470(7) Uani 1 1 d . . .
H19A H 0.4637 1.6336 0.2111 0.056 Uiso 1 1 calc R . .
C20 C 0.35597(16) 1.6488(2) 0.16281(15) 0.0422(7) Uani 1 1 d . . .
H20A H 0.3642 1.6965 0.1302 0.051 Uiso 1 1 calc R . .
C21 C 0.28559(16) 1.61591(19) 0.16217(14) 0.0368(6) Uani 1 1 d . . .
H21A H 0.2461 1.6417 0.1294 0.044 Uiso 1 1 calc R . .
C22 C 0.27213(15) 1.54257(18) 0.21118(13) 0.0315(6) Uani 1 1 d . . .
C23 C 0.20038(15) 1.50339(18) 0.21111(13) 0.0327(6) Uani 1 1 d . . .
H23A H 0.1598 1.5269 0.1785 0.039 Uiso 1 1 calc R . .
C24 C 0.19016(15) 1.43149(19) 0.25842(14) 0.0354(6) Uani 1 1 d . . .
H24A H 0.1426 1.4066 0.2574 0.042 Uiso 1 1 calc R . .
C25 C 0.08942(16) 0.8056(2) 0.33389(15) 0.0437(7) Uani 1 1 d . . .
H25A H 0.0845 0.7876 0.3811 0.052 Uiso 1 1 calc R . .
H25B H 0.0677 0.7519 0.3026 0.052 Uiso 1 1 calc R . .
C26 C 0.04754(16) 0.9021(2) 0.31257(16) 0.0464(8) Uani 1 1 d . . .
H26A H 0.0435 0.9123 0.2626 0.056 Uiso 1 1 calc R . .
H26B H -0.0024 0.8959 0.3216 0.056 Uiso 1 1 calc R . .
C27 C 0.08505(16) 0.9860(2) 0.42705(14) 0.0443(7) Uani 1 1 d . . .
H27A H 0.0709 0.9191 0.4393 0.053 Uiso 1 1 calc R . .
H27B H 0.0491 1.0334 0.4386 0.053 Uiso 1 1 calc R . .
C28 C 0.16185(17) 1.0112(2) 0.46940(14) 0.0412(7) Uani 1 1 d . . .
H28A H 0.1716 1.0823 0.4645 0.049 Uiso 1 1 calc R . .
H28B H 0.1631 0.9977 0.5186 0.049 Uiso 1 1 calc R . .
C29 C 0.21423(16) 0.84235(19) 0.46008(13) 0.0346(6) Uani 1 1 d . . .
H29A H 0.1671 0.8298 0.4738 0.041 Uiso 1 1 calc R . .
H29B H 0.2536 0.8227 0.4988 0.041 Uiso 1 1 calc R . .
C30 C 0.21898(16) 0.77827(19) 0.39620(13) 0.0368(6) Uani 1 1 d . . .
H30A H 0.2698 0.7783 0.3892 0.044 Uiso 1 1 calc R . .
H30B H 0.2058 0.7094 0.4049 0.044 Uiso 1 1 calc R . .
C31 C 0.18703(19) 0.7597(2) 0.27083(15) 0.0484(8) Uani 1 1 d . . .
H31A H 0.1733 0.6903 0.2734 0.073 Uiso 1 1 calc R . .
H31B H 0.2394 0.7644 0.2716 0.073 Uiso 1 1 calc R . .
H31C H 0.1598 0.7886 0.2281 0.073 Uiso 1 1 calc R . .
C32 C 0.04823(16) 1.0850(2) 0.32015(16) 0.0482(8) Uani 1 1 d . . .
H32A H -0.0013 1.0889 0.3291 0.072 Uiso 1 1 calc R . .
H32B H 0.0462 1.0856 0.2704 0.072 Uiso 1 1 calc R . .
H32C H 0.0767 1.1416 0.3413 0.072 Uiso 1 1 calc R . .
C33 C 0.29513(16) 0.9893(2) 0.48026(14) 0.0410(7) Uani 1 1 d . . .
H33A H 0.3031 0.9768 0.5298 0.062 Uiso 1 1 calc R . .
H33B H 0.2979 1.0603 0.4721 0.062 Uiso 1 1 calc R . .
H33C H 0.3326 0.9552 0.4610 0.062 Uiso 1 1 calc R . .
C34 C 0.18803(15) 1.24384(19) 0.07027(13) 0.0352(6) Uani 1 1 d . . .
H34A H 0.1530 1.2994 0.0635 0.042 Uiso 1 1 calc R . .
H34B H 0.1945 1.2214 0.0244 0.042 Uiso 1 1 calc R . .
C35 C 0.26202(15) 1.27976(19) 0.11238(14) 0.0365(6) Uani 1 1 d . . .
H35A H 0.2840 1.3269 0.0844 0.044 Uiso 1 1 calc R . .
H35B H 0.2538 1.3150 0.1538 0.044 Uiso 1 1 calc R . .
C36 C 0.33608(16) 1.1450(2) 0.07337(14) 0.0417(7) Uani 1 1 d . . .
H36A H 0.3871 1.1622 0.0720 0.050 Uiso 1 1 calc R . .
H36B H 0.3047 1.1694 0.0305 0.050 Uiso 1 1 calc R . .
C37 C 0.32886(16) 1.0313(2) 0.07691(14) 0.0413(7) Uani 1 1 d . . .
H37A H 0.3351 1.0026 0.0326 0.050 Uiso 1 1 calc R . .
H37B H 0.3684 1.0056 0.1134 0.050 Uiso 1 1 calc R . .
C38 C 0.19383(15) 1.0232(2) 0.03238(13) 0.0371(7) Uani 1 1 d . . .
H38A H 0.1753 0.9618 0.0082 0.045 Uiso 1 1 calc R . .
H38B H 0.2114 1.0666 -0.0009 0.045 Uiso 1 1 calc R . .
C39 C 0.13058(14) 1.07560(19) 0.05869(14) 0.0348(6) Uani 1 1 d . . .
H39A H 0.0947 1.1006 0.0188 0.042 Uiso 1 1 calc R . .
H39B H 0.1055 1.0271 0.0832 0.042 Uiso 1 1 calc R . .
C40 C 0.09694(14) 1.1976(2) 0.13954(14) 0.0388(7) Uani 1 1 d . . .
H40A H 0.0594 1.2288 0.1046 0.058 Uiso 1 1 calc R . .
H40B H 0.1165 1.2459 0.1751 0.058 Uiso 1 1 calc R . .
H40C H 0.0756 1.1423 0.1604 0.058 Uiso 1 1 calc R . .
C41 C 0.38067(15) 1.2320(2) 0.18405(15) 0.0431(7) Uani 1 1 d . . .
H41A H 0.4083 1.2768 0.1602 0.065 Uiso 1 1 calc R . .
H41B H 0.4115 1.1760 0.2026 0.065 Uiso 1 1 calc R . .
H41C H 0.3652 1.2671 0.2218 0.065 Uiso 1 1 calc R . .
C42 C 0.25951(17) 0.8891(2) 0.10601(15) 0.0438(7) Uani 1 1 d . . .
H42A H 0.2644 0.8530 0.0644 0.066 Uiso 1 1 calc R . .
H42B H 0.2144 0.8691 0.1201 0.066 Uiso 1 1 calc R . .
H42C H 0.3012 0.8743 0.1430 0.066 Uiso 1 1 calc R . .
C43 C -0.0687(2) 1.0166(3) 0.1326(2) 0.0753(12) Uani 1 1 d . . .

loop_
_atom_site_aniso_label
_atom_site_aniso_U_11
_atom_site_aniso_U_22
_atom_site_aniso_U_33
_atom_site_aniso_U_23
_atom_site_aniso_U_13
_atom_site_aniso_U_12
Zn1 0.03195(19) 0.02346(18) 0.02373(18) 0.00264(11) 0.00912(13) 0.00171(11)
O1 0.0337(10) 0.0287(9) 0.0237(9) 0.0046(7) 0.0075(7) -0.0009(7)
N1 0.0464(13) 0.0259(12) 0.0265(11) -0.0013(9) 0.0088(10) -0.0016(10)
C1 0.0351(15) 0.0282(14) 0.0278(14) 0.0018(12) 0.0054(12) 0.0025(11)
Cl1 0.0374(4) 0.0412(4) 0.0332(4) 0.0035(3) 0.0064(3) 0.0085(3)
Zn2 0.02953(18) 0.02357(18) 0.02195(18) 0.00197(11) 0.00652(13) 0.00164(11)
O2 0.0349(10) 0.0447(11) 0.0332(10) 0.0135(8) 0.0123(8) 0.0111(8)
N2 0.0369(13) 0.0418(14) 0.0339(13) 0.0084(10) 0.0127(10) 0.0060(10)
C2 0.0391(16) 0.0529(19) 0.0457(18) 0.0164(14) 0.0154(14) 0.0150(13)
O3 0.0317(10) 0.0410(11) 0.0310(10) 0.0111(8) 0.0053(8) 0.0046(8)
N3 0.0390(12) 0.0242(11) 0.0261(11) 0.0000(9) 0.0089(10) -0.0021(9)
C3 0.0326(15) 0.0439(17) 0.0377(16) 0.0058(13) 0.0090(13) 0.0157(13)
O4 0.0590(12) 0.0233(10) 0.0283(9) 0.0023(8) 0.0136(9) -0.0028(8)
N4 0.0313(11) 0.0287(11) 0.0296(11) 0.0028(9) 0.0095(9) 0.0048(9)
C4 0.0327(15) 0.0405(17) 0.060(2) 0.0097(14) 0.0149(14) 0.0090(12)
O5 0.0521(11) 0.0239(9) 0.0250(10) -0.0001(7) 0.0111(8) -0.0023(8)
N5 0.0324(12) 0.0370(13) 0.0270(11) 0.0063(9) 0.0061(9) -0.0023(9)
C5 0.0308(14) 0.0349(15) 0.0459(17) 0.0053(13) 0.0094(13) 0.0065(12)
N6 0.0384(13) 0.0304(12) 0.0287(12) -0.0008(9) 0.0068(10) 0.0072(10)
C6 0.0346(16) 0.0491(19) 0.059(2) -0.0007(16) 0.0042(15) 0.0022(13)
O6 0.0665(15) 0.0729(16) 0.0466(13) -0.0176(11) 0.0098(11) 0.0041(12)
C7 0.0482(19) 0.061(2) 0.053(2) 0.0044(16) 0.0059(15) 0.0083(16)
O7 0.0604(14) 0.0581(14) 0.0604(14) 0.0213(11) 0.0142(11) 0.0290(11)
C8 0.0452(18) 0.061(2) 0.0457(19) 0.0159(16) 0.0057(15) 0.0113(16)
O8 0.0442(12) 0.0682(15) 0.0612(14) 0.0158(11) -0.0013(10) -0.0050(11)
C9 0.0444(18) 0.0514(19) 0.062(2) 0.0165(16) 0.0136(16) 0.0035(15)
O9 0.0649(14) 0.0579(14) 0.0476(12) 0.0144(10) 0.0203(11) 0.0053(11)
C10 0.0279(14) 0.0391(16) 0.0541(18) 0.0025(14) 0.0008(13) 0.0039(12)
O10 0.0730(17) 0.0809(19) 0.106(2) -0.0098(15) 0.0455(16) -0.0015(14)
C11 0.0502(18) 0.0366(17) 0.062(2) 0.0047(15) 0.0029(16) 0.0024(14)
C12 0.0489(18) 0.0436(18) 0.0459(18) 0.0035(14) 0.0040(14) 0.0131(14)
C13 0.0357(14) 0.0258(14) 0.0254(14) 0.0016(11) 0.0057(11) 0.0037(11)
C14 0.0650(19) 0.0276(15) 0.0264(14) -0.0003(11) 0.0121(13) 0.0033(13)
C15 0.0572(19) 0.0226(14) 0.0285(15) -0.0033(11) 0.0098(13) 0.0067(12)
C16 0.0458(17) 0.0269(15) 0.0360(15) 0.0039(12) 0.0003(13) 0.0086(12)
C17 0.0439(17) 0.0239(14) 0.0386(16) -0.0032(11) 0.0066(13) 0.0059(12)
C18 0.0370(17) 0.0409(17) 0.058(2) -0.0018(15) 0.0022(14) 0.0038(13)
C19 0.0446(18) 0.0369(17) 0.062(2) -0.0017(15) 0.0166(16) -0.0031(13)
C20 0.0527(19) 0.0333(16) 0.0447(17) 0.0034(13) 0.0193(15) -0.0013(13)
C21 0.0483(17) 0.0272(14) 0.0350(15) 0.0031(12) 0.0089(13) 0.0072(12)
C22 0.0432(16) 0.0214(13) 0.0307(14) -0.0057(11) 0.0095(12) 0.0045(11)
C23 0.0402(15) 0.0268(14) 0.0299(14) -0.0010(11) 0.0039(12) 0.0067(11)
C24 0.0431(16) 0.0289(15) 0.0354(15) -0.0053(12) 0.0110(13) -0.0016(12)
C25 0.0503(18) 0.0424(17) 0.0382(16) -0.0028(13) 0.0085(13) -0.0187(14)
C26 0.0361(16) 0.059(2) 0.0447(18) 0.0082(14) 0.0094(14) -0.0096(14)
C27 0.0499(19) 0.0502(18) 0.0396(17) 0.0072(13) 0.0249(15) 0.0129(14)
C28 0.067(2) 0.0340(16) 0.0277(15) 0.0010(12) 0.0212(14) 0.0034(13)
C29 0.0457(16) 0.0284(14) 0.0298(14) 0.0062(11) 0.0079(12) -0.0015(12)
C30 0.0520(17) 0.0244(14) 0.0348(15) 0.0053(11) 0.0103(13) 0.0026(12)
C31 0.077(2) 0.0291(16) 0.0400(17) -0.0045(13) 0.0132(15) 0.0000(14)
C32 0.0449(17) 0.055(2) 0.0483(18) 0.0169(14) 0.0183(15) 0.0218(14)
C33 0.0531(19) 0.0395(16) 0.0286(15) 0.0032(12) 0.0034(13) -0.0084(13)
C34 0.0429(16) 0.0314(15) 0.0321(14) 0.0101(12) 0.0092(12) 0.0067(12)
C35 0.0457(16) 0.0297(15) 0.0351(15) 0.0104(12) 0.0101(12) -0.0014(12)
C36 0.0392(16) 0.0537(19) 0.0359(16) 0.0054(13) 0.0161(13) 0.0024(13)
C37 0.0450(17) 0.0495(18) 0.0332(16) 0.0008(13) 0.0164(13) 0.0146(13)
C38 0.0485(17) 0.0350(16) 0.0256(14) -0.0033(11) 0.0022(13) 0.0050(12)
C39 0.0366(15) 0.0361(15) 0.0287(14) 0.0019(11) -0.0009(12) 0.0016(12)
C40 0.0361(15) 0.0406(16) 0.0402(16) 0.0047(13) 0.0090(13) 0.0090(12)
C41 0.0370(15) 0.0494(18) 0.0422(17) 0.0070(14) 0.0059(13) -0.0104(13)
C42 0.0587(19) 0.0301(16) 0.0414(17) -0.0052(13) 0.0070(14) 0.0101(13)
C43 0.098(3) 0.052(2) 0.068(3) 0.0031(18) -0.004(2) -0.022(2)

loop_
_atom_type_symbol
_atom_type_description
_atom_type_scat_dispersion_real
_atom_type_scat_dispersion_imag
_atom_type_scat_source
C C 0.0033 0.0016 'International Tables Vol C Tables 4.2.6.8 and 6.1.1.4'
H H 0.0000 0.0000 'International Tables Vol C Tables 4.2.6.8 and 6.1.1.4'
N N 0.0061 0.0033 'International Tables Vol C Tables 4.2.6.8 and 6.1.1.4'
O O 0.0106 0.0060 'International Tables Vol C Tables 4.2.6.8 and 6.1.1.4'
Cl Cl 0.1484 0.1585 'International Tables Vol C Tables 4.2.6.8 and 6.1.1.4'
Zn Zn 0.2839 1.4301 'International Tables Vol C Tables 4.2.6.8 and 6.1.1.4'

loop_
_geom_angle_atom_site_label_1
_geom_angle_atom_site_label_2
_geom_angle_atom_site_label_3
_geom_angle
_geom_angle_site_symmetry_1
_geom_angle_site_symmetry_3
_geom_angle_publ_flag
O1 Zn1 O4 96.32(7) . . ?
O1 Zn1 O2 94.78(7) . . ?
O4 Zn1 O2 96.10(7) . . ?
O1 Zn1 N2 97.37(7) . . ?
O4 Zn1 N2 92.07(8) . . ?
O2 Zn1 N2 164.52(7) . . ?
O1 Zn1 N3 175.91(7) . . ?
O4 Zn1 N3 85.70(7) . . ?
O2 Zn1 N3 88.53(7) . . ?
N2 Zn1 N3 78.97(8) . . ?
O1 Zn1 N1 98.19(7) . . ?
O4 Zn1 N1 163.92(7) . . ?
O2 Zn1 N1 89.57(8) . . ?
N2 Zn1 N1 79.25(8) . . ?
N3 Zn1 N1 79.40(7) . . ?
Zn1 O1 Zn2 114.57(8) . . ?
C30 N1 C25 113.1(2) . . ?
C30 N1 C31 108.5(2) . . ?
C25 N1 C31 110.9(2) . . ?
C30 N1 Zn1 102.90(15) . . ?
C25 N1 Zn1 109.37(16) . . ?
C31 N1 Zn1 111.91(15) . . ?
O2 C1 O3 126.9(2) . . ?
O2 C1 C2 118.0(2) . . ?
O3 C1 C2 115.1(2) . . ?
O8 Cl1 O7 110.77(14) . . ?
O8 Cl1 O9 109.51(13) . . ?
O7 Cl1 O9 110.18(13) . . ?
O8 Cl1 O6 109.10(14) . . ?
O7 Cl1 O6 109.05(14) . . ?
O9 Cl1 O6 108.19(14) . . ?
O1 Zn2 O5 94.68(7) . . ?
O1 Zn2 O3 97.96(7) . . ?
O5 Zn2 O3 96.00(7) . . ?
O1 Zn2 N4 94.40(7) . . ?
O5 Zn2 N4 93.23(7) . . ?
O3 Zn2 N4 163.90(7) . . ?
O1 Zn2 N6 101.07(7) . . ?
O5 Zn2 N6 163.15(7) . . ?
O3 Zn2 N6 87.80(7) . . ?
N4 Zn2 N6 79.70(7) . . ?
O1 Zn2 N5 172.74(7) . . ?
O5 Zn2 N5 85.17(7) . . ?
O3 Zn2 N5 89.27(7) . . ?
N4 Zn2 N5 78.37(7) . . ?
N6 Zn2 N5 78.45(8) . . ?
C1 O2 Zn1 133.25(16) . . ?
C26 N2 C32 110.8(2) . . ?
C26 N2 C27 112.5(2) . . ?
C32 N2 C27 110.4(2) . . ?
C26 N2 Zn1 102.14(16) . . ?
C32 N2 Zn1 109.94(16) . . ?
C27 N2 Zn1 110.80(16) . . ?
C3 C2 C1 115.1(2) . . ?
C1 O3 Zn2 129.86(16) . . ?
C33 N3 C28 110.3(2) . . ?
C33 N3 C29 110.5(2) . . ?
C28 N3 C29 111.9(2) . . ?
C33 N3 Zn1 110.74(15) . . ?
C28 N3 Zn1 103.21(15) . . ?
C29 N3 Zn1 109.98(14) . . ?
C4 C3 C12 117.3(3) . . ?
C4 C3 C2 123.2(3) . . ?
C12 C3 C2 119.5(3) . . ?
C13 O4 Zn1 131.07(16) . . ?
C39 N4 C40 110.1(2) . . ?
C39 N4 C34 112.55(19) . . ?
C40 N4 C34 110.05(19) . . ?
C39 N4 Zn2 102.38(14) . . ?
C40 N4 Zn2 109.77(15) . . ?
C34 N4 Zn2 111.79(15) . . ?
C3 C4 C5 122.4(3) . . ?
C13 O5 Zn2 133.11(15) . . ?
C36 N5 C41 111.0(2) . . ?
C36 N5 C35 112.1(2) . . ?
C41 N5 C35 109.6(2) . . ?
C36 N5 Zn2 109.83(16) . . ?
C41 N5 Zn2 111.60(15) . . ?
C35 N5 Zn2 102.38(14) . . ?
C6 C5 C10 119.4(3) . . ?
C6 C5 C4 122.8(3) . . ?
C10 C5 C4 117.8(3) . . ?
C37 N6 C42 109.7(2) . . ?
C37 N6 C38 112.1(2) . . ?
C42 N6 C38 110.5(2) . . ?
C37 N6 Zn2 104.10(15) . . ?
C42 N6 Zn2 110.99(16) . . ?
C38 N6 Zn2 109.24(15) . . ?
C7 C6 C5 120.8(3) . . ?
C6 C7 C8 120.5(3) . . ?
C9 C8 C7 122.0(3) . . ?
C8 C9 C10 119.6(3) . . ?
C11 C10 C5 119.9(3) . . ?
C11 C10 C9 122.6(3) . . ?
C5 C10 C9 117.5(3) . . ?
C12 C11 C10 119.9(3) . . ?
C11 C12 C3 122.6(3) . . ?
O5 C13 O4 127.0(2) . . ?
O5 C13 C14 117.0(2) . . ?
O4 C13 C14 116.0(2) . . ?
C15 C14 C13 113.9(2) . . ?
C16 C15 C24 118.4(2) . . ?
C16 C15 C14 121.5(3) . . ?
C24 C15 C14 119.9(3) . . ?
C15 C16 C17 122.1(3) . . ?
C22 C17 C18 118.7(3) . . ?
C22 C17 C16 118.8(2) . . ?
C18 C17 C16 122.5(3) . . ?
C19 C18 C17 120.4(3) . . ?
C18 C19 C20 121.1(3) . . ?
C21 C20 C19 120.5(3) . . ?
C20 C21 C22 120.5(3) . . ?
C23 C22 C21 122.6(2) . . ?
C23 C22 C17 118.5(2) . . ?
C21 C22 C17 118.9(2) . . ?
C24 C23 C22 120.7(2) . . ?
C23 C24 C15 121.4(3) . . ?
N1 C25 C26 111.8(2) . . ?
N2 C26 C25 112.6(2) . . ?
N2 C27 C28 111.0(2) . . ?
N3 C28 C27 111.9(2) . . ?
N3 C29 C30 112.2(2) . . ?
N1 C30 C29 112.4(2) . . ?
N4 C34 C35 111.3(2) . . ?
N5 C35 C34 112.0(2) . . ?
N5 C36 C37 111.8(2) . . ?
N6 C37 C36 113.2(2) . . ?
N6 C38 C39 111.7(2) . . ?
N4 C39 C38 112.1(2) . . ?

loop_
_geom_bond_atom_site_label_1
_geom_bond_atom_site_label_2
_geom_bond_distance
_geom_bond_site_symmetry_2
_geom_bond_publ_flag
Zn1 O1 2.0011(16) . ?
Zn1 O4 2.0933(17) . ?
Zn1 O2 2.1145(18) . ?
Zn1 N2 2.245(2) . ?
Zn1 N3 2.250(2) . ?
Zn1 N1 2.260(2) . ?
O1 Zn2 2.0025(16) . ?
N1 C30 1.478(3) . ?
N1 C25 1.483(4) . ?
N1 C31 1.483(3) . ?
C1 O2 1.248(3) . ?
C1 O3 1.259(3) . ?
C1 C2 1.528(4) . ?
Cl1 O8 1.423(2) . ?
Cl1 O7 1.425(2) . ?
Cl1 O9 1.431(2) . ?
Cl1 O6 1.448(2) . ?
Zn2 O5 2.0654(16) . ?
Zn2 O3 2.1153(17) . ?
Zn2 N4 2.235(2) . ?
Zn2 N6 2.252(2) . ?
Zn2 N5 2.296(2) . ?
N2 C26 1.475(4) . ?
N2 C32 1.484(3) . ?
N2 C27 1.486(3) . ?
C2 C3 1.515(4) . ?
N3 C33 1.478(3) . ?
N3 C28 1.484(3) . ?
N3 C29 1.488(3) . ?
C3 C4 1.375(4) . ?
C3 C12 1.413(4) . ?
O4 C13 1.250(3) . ?
N4 C39 1.478(3) . ?
N4 C40 1.479(3) . ?
N4 C34 1.484(3) . ?
C4 C5 1.426(4) . ?
O5 C13 1.250(3) . ?
N5 C36 1.477(3) . ?
N5 C41 1.478(3) . ?
N5 C35 1.487(3) . ?
C5 C6 1.410(4) . ?
C5 C10 1.422(4) . ?
N6 C37 1.466(4) . ?
N6 C42 1.480(3) . ?
N6 C38 1.498(3) . ?
C6 C7 1.362(4) . ?
C7 C8 1.379(5) . ?
C8 C9 1.354(4) . ?
C9 C10 1.456(4) . ?
C10 C11 1.395(4) . ?
O10 C43 1.433(4) . ?
C11 C12 1.369(4) . ?
C13 C14 1.533(4) . ?
C14 C15 1.510(4) . ?
C15 C16 1.356(4) . ?
C15 C24 1.424(4) . ?
C16 C17 1.424(4) . ?
C17 C22 1.419(4) . ?
C17 C18 1.423(4) . ?
C18 C19 1.355(4) . ?
C19 C20 1.396(4) . ?
C20 C21 1.362(4) . ?
C21 C22 1.419(4) . ?
C22 C23 1.416(4) . ?
C23 C24 1.365(4) . ?
C25 C26 1.510(4) . ?
C27 C28 1.521(4) . ?
C29 C30 1.523(4) . ?
C34 C35 1.516(4) . ?
C36 C37 1.519(4) . ?
C38 C39 1.527(4) . ?

loop_
_geom_torsion_atom_site_label_1
_geom_torsion_atom_site_label_2
_geom_torsion_atom_site_label_3
_geom_torsion_atom_site_label_4
_geom_torsion
_geom_torsion_site_symmetry_1
_geom_torsion_site_symmetry_2
_geom_torsion_site_symmetry_3
_geom_torsion_site_symmetry_4
_geom_torsion_publ_flag
O4 Zn1 O1 Zn2 47.54(9) . . . . ?
O2 Zn1 O1 Zn2 -49.16(9) . . . . ?
N2 Zn1 O1 Zn2 140.45(9) . . . . ?
N3 Zn1 O1 Zn2 167.0(9) . . . . ?
N1 Zn1 O1 Zn2 -139.41(9) . . . . ?
O1 Zn1 N1 C30 152.32(15) . . . . ?
O4 Zn1 N1 C30 -53.4(3) . . . . ?
O2 Zn1 N1 C30 57.55(15) . . . . ?
N2 Zn1 N1 C30 -111.67(16) . . . . ?
N3 Zn1 N1 C30 -31.03(15) . . . . ?
O1 Zn1 N1 C25 -87.22(16) . . . . ?
O4 Zn1 N1 C25 67.1(3) . . . . ?
O2 Zn1 N1 C25 178.01(16) . . . . ?
N2 Zn1 N1 C25 8.78(16) . . . . ?
N3 Zn1 N1 C25 89.43(16) . . . . ?
O1 Zn1 N1 C31 36.04(19) . . . . ?
O4 Zn1 N1 C31 -169.7(2) . . . . ?
O2 Zn1 N1 C31 -58.73(18) . . . . ?
N2 Zn1 N1 C31 132.04(19) . . . . ?
N3 Zn1 N1 C31 -147.31(19) . . . . ?
Zn1 O1 Zn2 O5 -50.31(9) . . . . ?
Zn1 O1 Zn2 O3 46.42(9) . . . . ?
Zn1 O1 Zn2 N4 -143.93(9) . . . . ?
Zn1 O1 Zn2 N6 135.72(9) . . . . ?
Zn1 O1 Zn2 N5 -138.8(5) . . . . ?
O3 C1 O2 Zn1 6.1(4) . . . . ?
C2 C1 O2 Zn1 -173.75(19) . . . . ?
O1 Zn1 O2 C1 26.2(2) . . . . ?
O4 Zn1 O2 C1 -70.7(2) . . . . ?
N2 Zn1 O2 C1 167.8(3) . . . . ?
N3 Zn1 O2 C1 -156.3(2) . . . . ?
N1 Zn1 O2 C1 124.3(2) . . . . ?
O1 Zn1 N2 C26 64.72(16) . . . . ?
O4 Zn1 N2 C26 161.37(16) . . . . ?
O2 Zn1 N2 C26 -76.7(3) . . . . ?
N3 Zn1 N2 C26 -113.42(16) . . . . ?
N1 Zn1 N2 C26 -32.27(16) . . . . ?
O1 Zn1 N2 C32 -52.92(19) . . . . ?
O4 Zn1 N2 C32 43.73(19) . . . . ?
O2 Zn1 N2 C32 165.7(3) . . . . ?
N3 Zn1 N2 C32 128.94(19) . . . . ?
N1 Zn1 N2 C32 -149.91(19) . . . . ?
O1 Zn1 N2 C27 -175.21(17) . . . . ?
O4 Zn1 N2 C27 -78.56(18) . . . . ?
O2 Zn1 N2 C27 43.4(4) . . . . ?
N3 Zn1 N2 C27 6.65(17) . . . . ?
N1 Zn1 N2 C27 87.80(18) . . . . ?
O2 C1 C2 C3 -8.1(4) . . . . ?
O3 C1 C2 C3 172.1(2) . . . . ?
O2 C1 O3 Zn2 -13.4(4) . . . . ?
C2 C1 O3 Zn2 166.46(18) . . . . ?
O1 Zn2 O3 C1 -14.1(2) . . . . ?
O5 Zn2 O3 C1 81.5(2) . . . . ?
N4 Zn2 O3 C1 -153.9(3) . . . . ?
N6 Zn2 O3 C1 -115.0(2) . . . . ?
N5 Zn2 O3 C1 166.6(2) . . . . ?
O1 Zn1 N3 C33 -175.7(9) . . . . ?
O4 Zn1 N3 C33 -55.91(17) . . . . ?
O2 Zn1 N3 C33 40.32(17) . . . . ?
N2 Zn1 N3 C33 -148.86(18) . . . . ?
N1 Zn1 N3 C33 130.16(18) . . . . ?
O1 Zn1 N3 C28 -57.7(10) . . . . ?
O4 Zn1 N3 C28 62.12(16) . . . . ?
O2 Zn1 N3 C28 158.35(16) . . . . ?
N2 Zn1 N3 C28 -30.83(16) . . . . ?
N1 Zn1 N3 C28 -111.81(16) . . . . ?
O1 Zn1 N3 C29 61.9(10) . . . . ?
O4 Zn1 N3 C29 -178.36(17) . . . . ?
O2 Zn1 N3 C29 -82.12(16) . . . . ?
N2 Zn1 N3 C29 88.69(17) . . . . ?
N1 Zn1 N3 C29 7.71(16) . . . . ?
C1 C2 C3 C4 -102.1(3) . . . . ?
C1 C2 C3 C12 75.7(3) . . . . ?
O1 Zn1 O4 C13 -17.4(2) . . . . ?
O2 Zn1 O4 C13 78.1(2) . . . . ?
N2 Zn1 O4 C13 -115.1(2) . . . . ?
N3 Zn1 O4 C13 166.2(2) . . . . ?
N1 Zn1 O4 C13 -171.8(3) . . . . ?
O1 Zn2 N4 C39 -67.12(15) . . . . ?
O5 Zn2 N4 C39 -162.07(14) . . . . ?
O3 Zn2 N4 C39 73.0(3) . . . . ?
N6 Zn2 N4 C39 33.35(15) . . . . ?
N5 Zn2 N4 C39 113.54(15) . . . . ?
O1 Zn2 N4 C40 49.76(17) . . . . ?
O5 Zn2 N4 C40 -45.19(17) . . . . ?
O3 Zn2 N4 C40 -170.1(2) . . . . ?
N6 Zn2 N4 C40 150.23(17) . . . . ?
N5 Zn2 N4 C40 -129.58(17) . . . . ?
O1 Zn2 N4 C34 172.18(15) . . . . ?
O5 Zn2 N4 C34 77.23(15) . . . . ?
O3 Zn2 N4 C34 -47.7(3) . . . . ?
N6 Zn2 N4 C34 -87.35(16) . . . . ?
N5 Zn2 N4 C34 -7.16(15) . . . . ?
C12 C3 C4 C5 -1.8(4) . . . . ?
C2 C3 C4 C5 176.0(2) . . . . ?
O1 Zn2 O5 C13 27.6(2) . . . . ?
O3 Zn2 O5 C13 -70.9(2) . . . . ?
N4 Zn2 O5 C13 122.3(2) . . . . ?
N6 Zn2 O5 C13 -173.2(2) . . . . ?
N5 Zn2 O5 C13 -159.6(2) . . . . ?
O1 Zn2 N5 C36 -93.5(6) . . . . ?
O5 Zn2 N5 C36 177.41(17) . . . . ?
O3 Zn2 N5 C36 81.33(16) . . . . ?
N4 Zn2 N5 C36 -88.28(16) . . . . ?
N6 Zn2 N5 C36 -6.57(16) . . . . ?
O1 Zn2 N5 C41 142.9(5) . . . . ?
O5 Zn2 N5 C41 53.83(18) . . . . ?
O3 Zn2 N5 C41 -42.25(18) . . . . ?
N4 Zn2 N5 C41 148.14(18) . . . . ?
N6 Zn2 N5 C41 -130.15(18) . . . . ?
O1 Zn2 N5 C35 25.7(6) . . . . ?
O5 Zn2 N5 C35 -63.36(15) . . . . ?
O3 Zn2 N5 C35 -159.44(15) . . . . ?
N4 Zn2 N5 C35 30.95(15) . . . . ?
N6 Zn2 N5 C35 112.66(16) . . . . ?
C3 C4 C5 C6 -178.7(3) . . . . ?
C3 C4 C5 C10 -0.1(4) . . . . ?
O1 Zn2 N6 C37 -157.43(15) . . . . ?
O5 Zn2 N6 C37 43.8(3) . . . . ?
O3 Zn2 N6 C37 -59.74(16) . . . . ?
N4 Zn2 N6 C37 110.06(16) . . . . ?
N5 Zn2 N6 C37 29.96(15) . . . . ?
O1 Zn2 N6 C42 -39.48(18) . . . . ?
O5 Zn2 N6 C42 161.7(2) . . . . ?
O3 Zn2 N6 C42 58.20(18) . . . . ?
N4 Zn2 N6 C42 -132.00(18) . . . . ?
N5 Zn2 N6 C42 147.91(19) . . . . ?
O1 Zn2 N6 C38 82.62(17) . . . . ?
O5 Zn2 N6 C38 -76.2(3) . . . . ?
O3 Zn2 N6 C38 -179.70(16) . . . . ?
N4 Zn2 N6 C38 -9.89(16) . . . . ?
N5 Zn2 N6 C38 -89.99(17) . . . . ?
C10 C5 C6 C7 -1.2(4) . . . . ?
C4 C5 C6 C7 177.4(3) . . . . ?
C5 C6 C7 C8 -0.5(4) . . . . ?
C6 C7 C8 C9 1.9(5) . . . . ?
C7 C8 C9 C10 -1.6(5) . . . . ?
C6 C5 C10 C11 -178.9(3) . . . . ?
C4 C5 C10 C11 2.5(4) . . . . ?
C6 C5 C10 C9 1.5(4) . . . . ?
C4 C5 C10 C9 -177.2(2) . . . . ?
C8 C9 C10 C11 -179.8(3) . . . . ?
C8 C9 C10 C5 -0.2(4) . . . . ?
C5 C10 C11 C12 -2.8(4) . . . . ?
C9 C10 C11 C12 176.8(3) . . . . ?
C10 C11 C12 C3 0.8(4) . . . . ?
C4 C3 C12 C11 1.5(4) . . . . ?
C2 C3 C12 C11 -176.5(3) . . . . ?
Zn2 O5 C13 O4 2.4(4) . . . . ?
Zn2 O5 C13 C14 -179.38(17) . . . . ?
Zn1 O4 C13 O5 -8.7(4) . . . . ?
Zn1 O4 C13 C14 172.99(18) . . . . ?
O5 C13 C14 C15 4.2(4) . . . . ?
O4 C13 C14 C15 -177.4(2) . . . . ?
C13 C14 C15 C16 -98.2(3) . . . . ?
C13 C14 C15 C24 77.8(3) . . . . ?
C24 C15 C16 C17 -3.4(4) . . . . ?
C14 C15 C16 C17 172.6(2) . . . . ?
C15 C16 C17 C22 2.6(4) . . . . ?
C15 C16 C17 C18 -175.9(3) . . . . ?
C22 C17 C18 C19 -0.3(4) . . . . ?
C16 C17 C18 C19 178.2(3) . . . . ?
C17 C18 C19 C20 1.9(4) . . . . ?
C18 C19 C20 C21 -1.5(4) . . . . ?
C19 C20 C21 C22 -0.5(4) . . . . ?
C20 C21 C22 C23 -177.8(2) . . . . ?
C20 C21 C22 C17 2.0(4) . . . . ?
C18 C17 C22 C23 178.2(2) . . . . ?
C16 C17 C22 C23 -0.4(4) . . . . ?
C18 C17 C22 C21 -1.6(4) . . . . ?
C16 C17 C22 C21 179.9(2) . . . . ?
C21 C22 C23 C24 178.8(2) . . . . ?
C17 C22 C23 C24 -1.0(4) . . . . ?
C22 C23 C24 C15 0.2(4) . . . . ?
C16 C15 C24 C23 2.0(4) . . . . ?
C14 C15 C24 C23 -174.1(2) . . . . ?
C30 N1 C25 C26 131.1(2) . . . . ?
C31 N1 C25 C26 -106.8(3) . . . . ?
Zn1 N1 C25 C26 17.1(3) . . . . ?
C32 N2 C26 C25 170.8(2) . . . . ?
C27 N2 C26 C25 -65.1(3) . . . . ?
Zn1 N2 C26 C25 53.8(2) . . . . ?
N1 C25 C26 N2 -50.1(3) . . . . ?
C26 N2 C27 C28 132.9(2) . . . . ?
C32 N2 C27 C28 -102.8(3) . . . . ?
Zn1 N2 C27 C28 19.3(3) . . . . ?
C33 N3 C28 C27 170.9(2) . . . . ?
C29 N3 C28 C27 -65.6(3) . . . . ?
Zn1 N3 C28 C27 52.6(2) . . . . ?
N2 C27 C28 N3 -50.2(3) . . . . ?
C33 N3 C29 C30 -105.0(2) . . . . ?
C28 N3 C29 C30 131.6(2) . . . . ?
Zn1 N3 C29 C30 17.5(3) . . . . ?
C25 N1 C30 C29 -66.2(3) . . . . ?
C31 N1 C30 C29 170.4(2) . . . . ?
Zn1 N1 C30 C29 51.7(2) . . . . ?
N3 C29 C30 N1 -48.9(3) . . . . ?
C39 N4 C34 C35 -133.3(2) . . . . ?
C40 N4 C34 C35 103.5(2) . . . . ?
Zn2 N4 C34 C35 -18.7(2) . . . . ?
C36 N5 C35 C34 65.2(3) . . . . ?
C41 N5 C35 C34 -171.1(2) . . . . ?
Zn2 N5 C35 C34 -52.5(2) . . . . ?
N4 C34 C35 N5 50.2(3) . . . . ?
C41 N5 C36 C37 105.7(3) . . . . ?
C35 N5 C36 C37 -131.3(2) . . . . ?
Zn2 N5 C36 C37 -18.2(3) . . . . ?
C42 N6 C37 C36 -170.4(2) . . . . ?
C38 N6 C37 C36 66.5(3) . . . . ?
Zn2 N6 C37 C36 -51.5(2) . . . . ?
N5 C36 C37 N6 48.9(3) . . . . ?
C37 N6 C38 C39 -130.7(2) . . . . ?
C42 N6 C38 C39 106.6(2) . . . . ?
Zn2 N6 C38 C39 -15.8(2) . . . . ?
C40 N4 C39 C38 -170.7(2) . . . . ?
C34 N4 C39 C38 66.2(3) . . . . ?
Zn2 N4 C39 C38 -54.0(2) . . . . ?
N6 C38 C39 N4 49.1(3) . . . . ?
